data_1530214
loop_
_publ_author_name
'Kruglik, A.I.'
'Misjul', S.V.'
'Simonov, M.A.'

_publ_section_title
;
 Crystal structure of double lithium-rubidium sulfate
;
_journal_name_full Kristallografiya
_journal_page_first 582
_journal_page_last 585
_journal_volume 24
_journal_year 1979
_chemical_formula_sum 'Li O4 Rb S'
_chemical_name_systematic 'Li Rb (S O4)'
_space_group_IT_number 14
_symmetry_space_group_name_Hall '-P 2n'
_symmetry_space_group_name_H-M 'P 1 1 21/n'
_cell_angle_alpha 90
_cell_angle_beta 90
_cell_angle_gamma 89.53
_cell_formula_units_Z 4
_cell_length_a 9.118
_cell_length_b 5.294
_cell_length_c 8.738
_cell_volume 421.775
_citation_journal_id_ASTM KRISAJ
_cod_data_source_file Kruglik_KRISAJ_1979_418.cif
_cod_data_source_block Li1O4Rb1S1
_cod_original_cell_volume 421.7751
_cod_original_sg_symbol_Hall '-P 2ybc (z,x-z,y)'
_cod_original_formula_sum 'Li1 O4 Rb1 S1'
_cod_database_code 1530214

loop_
_symmetry_equiv_pos_as_xyz
x,y,z
-x+1/2,-y+1/2,z+1/2
-x,-y,-z
x-1/2,y-1/2,-z-1/2

loop_
_atom_site_label
_atom_site_type_symbol
_atom_site_fract_x
_atom_site_fract_y
_atom_site_fract_z
_atom_site_occupancy
_atom_site_U_iso_or_equiv
O4 O-2 -0.0449 0.42 0.2469 1 0.0
O2 O-2 0.0478 -0.002 0.2667 1 0.0
S1 S+6 0.0778 0.2535 0.2063 1 0.0
Rb1 Rb+1 0.2772 0.7356 0.004 1 0.0
Li1 Li+1 0.411 0.257 0.324 1 0.0
O3 O-2 0.2135 0.35 0.2739 1 0.0
O1 O-2 0.0915 0.245 0.0406 1 0.0
